data_4342630
loop_
_publ_author_name
'Li, Zheng-Zheng'
'Wen, A-Hao'
'Yao, Su-Yang'
'Ye, Bao-Hui'

_publ_section_title
;
 Enantioselective Syntheses of Sulfoxides in Octahedral Ruthenium(II)
 Complexes via a Chiral-at-Metal Strategy.
;
_journal_issue 6
_journal_name_full 'Inorganic chemistry'
_journal_page_first 2726
_journal_page_last 2733
_journal_paper_doi 10.1021/ic502898e
_journal_volume 54
_journal_year 2015
_chemical_absolute_configuration ad
_chemical_formula_sum 'C29 H27 Cl2 F6 N4 O2 P Ru S'
_chemical_formula_weight 812.55
_chemical_name_systematic
;
 ? 
;
_space_group_IT_number 5
_symmetry_cell_setting monoclinic
_symmetry_space_group_name_Hall 'C 2y'
_symmetry_space_group_name_H-M 'C 1 2 1'
_atom_sites_solution_hydrogens geom
_atom_sites_solution_primary direct
_atom_sites_solution_secondary difmap
_audit_creation_method SHELXL-97
_cell_angle_alpha 90.00
_cell_angle_beta 105.1050(10)
_cell_angle_gamma 90.00
_cell_formula_units_Z 4
_cell_length_a 21.5650(2)
_cell_length_b 8.79600(10)
_cell_length_c 17.9140(2)
_cell_measurement_temperature 223(2)
_cell_volume 3280.63(6)
_computing_cell_refinement 'Bruker SMART'
_computing_data_collection 'Bruker SMART'
_computing_data_reduction 'Bruker SAINT'
_computing_molecular_graphics 'Bruker SHELXTL'
_computing_publication_material 'Bruker SHELXTL'
_computing_structure_refinement 'SHELXL-97 (Sheldrick, 1997)'
_computing_structure_solution 'SHELXS-97 (Sheldrick, 1990)'
_diffrn_ambient_temperature 223(2)
_diffrn_measured_fraction_theta_full 0.984
_diffrn_measured_fraction_theta_max 0.984
_diffrn_measurement_device_type 'Germini S Ultra'
_diffrn_measurement_method 'phi and omega scans'
_diffrn_radiation_monochromator graphite
_diffrn_radiation_source 'fine-focus sealed tube'
_diffrn_radiation_type CuK\a
_diffrn_radiation_wavelength 1.54178
_diffrn_reflns_av_R_equivalents 0.0428
_diffrn_reflns_av_sigmaI/netI 0.0413
_diffrn_reflns_limit_h_max 26
_diffrn_reflns_limit_h_min -26
_diffrn_reflns_limit_k_max 10
_diffrn_reflns_limit_k_min -10
_diffrn_reflns_limit_l_max 22
_diffrn_reflns_limit_l_min -22
_diffrn_reflns_number 14524
_diffrn_reflns_theta_full 73.94
_diffrn_reflns_theta_max 73.94
_diffrn_reflns_theta_min 5.11
_diffrn_standards_decay_% negligible
_exptl_absorpt_coefficient_mu 7.040
_exptl_absorpt_correction_T_max 0.8720
_exptl_absorpt_correction_T_min 0.5395
_exptl_absorpt_correction_type multi-scan
_exptl_absorpt_process_details SADABS
_exptl_crystal_colour red
_exptl_crystal_density_diffrn 1.645
_exptl_crystal_density_method 'not measured'
_exptl_crystal_description plate
_exptl_crystal_F_000 1632
_exptl_crystal_size_max 0.10
_exptl_crystal_size_mid 0.05
_exptl_crystal_size_min 0.02
_refine_diff_density_max 0.886
_refine_diff_density_min -0.881
_refine_diff_density_rms 0.089
_refine_ls_abs_structure_details 'Flack H D (1983), Acta Cryst. A39, 876-881'
_refine_ls_abs_structure_Flack -0.015(9)
_refine_ls_extinction_method none
_refine_ls_goodness_of_fit_ref 1.103
_refine_ls_hydrogen_treatment mixed
_refine_ls_matrix_type full
_refine_ls_number_parameters 418
_refine_ls_number_reflns 6215
_refine_ls_number_restraints 1
_refine_ls_restrained_S_all 1.103
_refine_ls_R_factor_all 0.0420
_refine_ls_R_factor_gt 0.0416
_refine_ls_shift/su_max 0.000
_refine_ls_shift/su_mean 0.000
_refine_ls_structure_factor_coef Fsqd
_refine_ls_weighting_details 'calc w=1/[\s^2^(Fo^2^)+(0.0780P)^2^+3.4300P] where P=(Fo^2^+2Fc^2^)/3'
_refine_ls_weighting_scheme calc
_refine_ls_wR_factor_gt 0.1149
_refine_ls_wR_factor_ref 0.1155
_reflns_number_gt 6126
_reflns_number_total 6215
_reflns_threshold_expression >2sigma(I)
_cod_data_source_file ic502898e_si_005.cif
_cod_data_source_block 1
_cod_depositor_comments
;
The following automatic conversions were performed:

'_symmetry_cell_setting' value 'Monoclinic' changed to 'monoclinic'
according to
/usr/data/users/saulius/crontab/automatic-downloads/rss-feeds/ACS/lib/dictionaries/cif_core.dic
dictionary named 'cif_core.dic' version 2.4.2 from 2011-04-26.

Automatic conversion script
Id: cif_fix_values 3086 2015-02-26 13:12:21Z robertas 

 Adding full bibliography for 4342627--4342630.cif.
;
_cod_original_sg_symbol_H-M C2
_cod_database_code 4342630

loop_
_space_group_symop_id
_space_group_symop_operation_xyz
1 'x, y, z'
2 '-x, y, -z'
3 'x+1/2, y+1/2, z'
4 '-x+1/2, y+1/2, -z'

loop_
_atom_site_label
_atom_site_type_symbol
_atom_site_fract_x
_atom_site_fract_y
_atom_site_fract_z
_atom_site_U_iso_or_equiv
_atom_site_adp_type
_atom_site_occupancy
_atom_site_symmetry_multiplicity
_atom_site_calc_flag
_atom_site_refinement_flags
Ru1 Ru -0.254793(12) -0.18703(3) -0.205253(13) 0.02447(10) Uani 1 1 d .
P1 P -0.5000 0.4449(2) 0.0000 0.0495(5) Uani 1 2 d S
N4 N -0.20661(17) -0.3837(4) -0.1544(2) 0.0297(7) Uani 1 1 d .
N3 N -0.21515(15) -0.1143(4) -0.09168(18) 0.0212(6) Uani 1 1 d .
N2 N -0.2832(2) -0.2863(5) -0.3105(2) 0.0394(9) Uani 1 1 d .
N1 N -0.17769(19) -0.1376(5) -0.2478(2) 0.0326(8) Uani 1 1 d .
C14 C -0.16533(19) -0.1995(7) 0.0370(2) 0.0362(9) Uani 1 1 d .
H12 H -0.1475 -0.2793 0.0707 0.043 Uiso 1 1 calc R
C5 C -0.1801(2) -0.2017(8) -0.3184(2) 0.0448(12) Uani 1 1 d .
F1 F -0.47269(18) 0.4434(7) -0.0751(3) 0.0819(14) Uani 1 1 d .
F2 F -0.54930(18) 0.3169(6) -0.0394(2) 0.0725(11) Uani 1 1 d .
C12 C -0.1964(2) 0.0564(6) 0.0154(3) 0.0350(10) Uani 1 1 d .
H21 H -0.1987 0.1563 0.0333 0.042 Uiso 1 1 calc R
C1 C -0.1252(2) -0.0591(6) -0.2111(3) 0.0402(11) Uani 1 1 d .
H22 H -0.1234 -0.0163 -0.1625 0.048 Uiso 1 1 calc R
C15 C -0.18597(18) -0.2256(5) -0.0419(2) 0.0262(9) Uani 1 1 d .
C13 C -0.1710(2) -0.0570(7) 0.0662(3) 0.0378(10) Uani 1 1 d .
H26 H -0.1577 -0.0382 0.1197 0.045 Uiso 1 1 calc R
C20 C -0.2004(3) -0.5155(6) -0.1893(3) 0.0421(11) Uani 1 1 d .
H28 H -0.2211 -0.5258 -0.2422 0.050 Uiso 1 1 calc R
C17 C -0.1413(2) -0.4882(6) -0.0367(3) 0.0383(10) Uani 1 1 d .
H30 H -0.1212 -0.4764 0.0163 0.046 Uiso 1 1 calc R
C16 C -0.17757(19) -0.3728(5) -0.0775(3) 0.0276(9) Uani 1 1 d .
C18 C -0.1346(2) -0.6226(6) -0.0743(4) 0.0454(12) Uani 1 1 d .
H32 H -0.1097 -0.7028 -0.0474 0.054 Uiso 1 1 calc R
C19 C -0.1653(3) -0.6365(6) -0.1519(4) 0.0471(13) Uani 1 1 d .
H36 H -0.1622 -0.7270 -0.1786 0.057 Uiso 1 1 calc R
C4 C -0.1290(3) -0.1850(10) -0.3513(3) 0.0589(15) Uani 1 1 d .
H39 H -0.1310 -0.2287 -0.3998 0.071 Uiso 1 1 calc R
C11 C -0.2188(2) 0.0233(5) -0.0626(2) 0.0298(8) Uani 1 1 d .
H40 H -0.2374 0.1020 -0.0966 0.036 Uiso 1 1 calc R
C2 C -0.0732(3) -0.0394(8) -0.2428(4) 0.0554(15) Uani 1 1 d .
H51 H -0.0373 0.0177 -0.2165 0.066 Uiso 1 1 calc R
F3 F -0.5519(3) 0.5681(6) -0.0388(4) 0.119(2) Uani 1 1 d .
C3 C -0.0753(3) -0.1046(9) -0.3134(4) 0.0626(18) Uani 1 1 d .
H56 H -0.0404 -0.0943 -0.3353 0.075 Uiso 1 1 calc R
F5 F -0.5000 -0.5692(8) -0.5000 0.101(3) Uani 1 2 d S
S1 S -0.31277(5) 0.02304(12) -0.24350(6) 0.0306(2) Uani 1 1 d .
C6 C -0.2393(3) -0.2821(8) -0.3546(3) 0.0522(14) Uani 1 1 d .
C10 C -0.3391(3) -0.3623(8) -0.3398(4) 0.0563(17) Uani 1 1 d .
H15 H -0.3689 -0.3689 -0.3099 0.068 Uiso 1 1 calc R
O1 O -0.33500(14) -0.2611(4) -0.17167(17) 0.0310(6) Uani 1 1 d .
O2 O -0.28818(18) 0.1773(4) -0.2190(2) 0.0491(9) Uani 1 1 d .
P2 P -0.5000 -0.7489(3) -0.5000 0.0442(4) Uani 1 2 d S
C22 C -0.4336(2) -0.1943(8) -0.1445(2) 0.0397(9) Uani 1 1 d .
H3 H -0.4373 -0.2911 -0.1238 0.048 Uiso 1 1 calc R
C21 C -0.38058(19) -0.1603(5) -0.1748(2) 0.0306(10) Uani 1 1 d .
F4 F -0.4798(2) -0.7490(7) -0.40878(18) 0.0879(18) Uani 1 1 d .
F6 F -0.57402(19) -0.7474(6) -0.4998(2) 0.0713(12) Uani 1 1 d .
C26 C -0.3799(2) -0.0158(6) -0.2077(2) 0.0300(9) Uani 1 1 d .
C24 C -0.4770(2) 0.0584(8) -0.1763(3) 0.0489(14) Uani 1 1 d .
H10 H -0.5088 0.1309 -0.1752 0.059 Uiso 1 1 calc R
F7 F -0.5000 -0.9257(8) -0.5000 0.106(3) Uani 1 2 d S
C23 C -0.4797(2) -0.0857(8) -0.1454(3) 0.0482(13) Uani 1 1 d .
H13 H -0.5142 -0.1098 -0.1245 0.058 Uiso 1 1 calc R
C25 C -0.4273(2) 0.0939(6) -0.2085(3) 0.0399(11) Uani 1 1 d .
H2 H -0.4253 0.1900 -0.2307 0.048 Uiso 1 1 calc R
C28 C -0.2999(4) 0.1015(13) -0.3870(5) 0.094(3) Uani 1 1 d .
H6A H -0.3196 0.1086 -0.4422 0.140 Uiso 1 1 calc R
H6B H -0.2636 0.0325 -0.3778 0.140 Uiso 1 1 calc R
H6C H -0.2853 0.2013 -0.3669 0.140 Uiso 1 1 calc R
C27 C -0.3496(3) 0.0411(9) -0.3460(3) 0.0554(17) Uani 1 1 d .
H8A H -0.3656 -0.0582 -0.3675 0.066 Uiso 1 1 calc R
H8B H -0.3861 0.1112 -0.3546 0.066 Uiso 1 1 calc R
C9 C -0.3538(4) -0.4302(11) -0.4115(5) 0.085(3) Uani 1 1 d .
H4 H -0.3931 -0.4814 -0.4302 0.102 Uiso 1 1 calc R
C8 C -0.3108(5) -0.4222(14) -0.4549(4) 0.099(3) Uani 1 1 d .
H7 H -0.3207 -0.4664 -0.5043 0.119 Uiso 1 1 calc R
C7 C -0.2532(4) -0.3505(12) -0.4271(4) 0.083(3) Uani 1 1 d .
H11 H -0.2231 -0.3474 -0.4568 0.100 Uiso 1 1 calc R
Cl1 Cl -0.51807(13) -0.2733(3) -0.40122(16) 0.0934(6) Uani 1 1 d .
Cl2 Cl -0.62726(14) -0.1340(4) -0.3640(2) 0.1240(11) Uani 1 1 d .
C29 C -0.5445(5) -0.1225(11) -0.3605(5) 0.083(2) Uani 1 1 d .
H16A H -0.5369 -0.0298 -0.3872 0.099 Uiso 1 1 calc R
H16B H -0.5197 -0.1146 -0.3064 0.099 Uiso 1 1 calc R

loop_
_atom_site_aniso_label
_atom_site_aniso_U_11
_atom_site_aniso_U_22
_atom_site_aniso_U_33
_atom_site_aniso_U_23
_atom_site_aniso_U_13
_atom_site_aniso_U_12
Ru1 0.02676(15) 0.02428(16) 0.02177(14) 0.00129(12) 0.00527(10) 0.00045(12)
P1 0.0252(8) 0.0350(10) 0.0826(14) 0.000 0.0037(8) 0.000
N4 0.0266(16) 0.029(2) 0.0357(19) 0.0020(15) 0.0113(14) -0.0007(14)
N3 0.0234(15) 0.0164(15) 0.0245(16) -0.0082(12) 0.0077(12) -0.0037(12)
N2 0.049(2) 0.036(2) 0.0287(18) -0.0094(16) 0.0033(16) -0.0002(17)
N1 0.041(2) 0.034(2) 0.0261(17) 0.0069(13) 0.0148(15) 0.0055(14)
C14 0.0284(18) 0.047(3) 0.0306(18) 0.010(2) 0.0037(14) -0.004(2)
C5 0.058(3) 0.055(3) 0.0286(19) 0.013(2) 0.0224(19) 0.016(3)
F1 0.0411(18) 0.113(4) 0.090(3) 0.039(3) 0.0153(19) -0.009(2)
F2 0.064(2) 0.067(2) 0.093(3) -0.023(3) 0.0331(19) -0.035(2)
C12 0.031(2) 0.043(3) 0.033(2) -0.0154(19) 0.0112(17) -0.0012(18)
C1 0.038(2) 0.039(3) 0.047(3) 0.007(2) 0.018(2) 0.002(2)
C15 0.0228(18) 0.029(2) 0.0272(18) 0.0056(14) 0.0070(14) -0.0006(13)
C13 0.032(2) 0.052(3) 0.029(2) -0.006(2) 0.0054(17) -0.004(2)
C20 0.042(3) 0.033(3) 0.049(3) -0.008(2) 0.009(2) -0.0049(19)
C17 0.033(2) 0.031(3) 0.050(3) 0.015(2) 0.009(2) 0.0028(18)
C16 0.0236(19) 0.024(2) 0.036(2) 0.0054(16) 0.0080(16) -0.0013(15)
C18 0.037(2) 0.026(2) 0.072(4) 0.011(2) 0.013(2) 0.0013(19)
C19 0.048(3) 0.019(2) 0.078(4) -0.005(2) 0.024(3) 0.0007(18)
C4 0.073(4) 0.068(4) 0.050(3) 0.010(4) 0.043(3) 0.019(4)
C11 0.029(2) 0.032(2) 0.029(2) -0.0014(17) 0.0079(16) 0.0009(17)
C2 0.045(3) 0.054(4) 0.076(4) 0.016(3) 0.031(3) 0.003(3)
F3 0.111(4) 0.074(3) 0.132(5) -0.024(3) -0.040(3) 0.061(3)
C3 0.061(4) 0.071(4) 0.073(4) 0.021(3) 0.048(3) 0.014(3)
F5 0.097(5) 0.044(4) 0.127(6) 0.000 -0.034(4) 0.000
S1 0.0301(5) 0.0294(5) 0.0302(5) 0.0095(4) 0.0040(4) 0.0021(4)
C6 0.067(4) 0.059(4) 0.030(2) -0.007(2) 0.012(2) 0.011(3)
C10 0.053(3) 0.056(4) 0.050(3) -0.015(3) -0.005(3) -0.005(3)
O1 0.0300(15) 0.0292(16) 0.0328(15) 0.0050(13) 0.0063(12) -0.0013(12)
O2 0.0390(18) 0.033(2) 0.069(3) 0.0126(17) 0.0014(17) 0.0005(14)
P2 0.0619(12) 0.0427(10) 0.0268(8) 0.000 0.0095(7) 0.000
C22 0.0322(19) 0.050(3) 0.0360(19) 0.003(3) 0.0074(15) -0.007(3)
C21 0.0261(19) 0.038(3) 0.0245(17) 0.0025(16) 0.0013(14) -0.0035(16)
F4 0.079(3) 0.155(5) 0.0277(15) 0.001(2) 0.0096(15) 0.058(3)
F6 0.063(2) 0.108(4) 0.0427(17) -0.0030(19) 0.0130(15) 0.002(2)
C26 0.026(2) 0.035(2) 0.0256(19) 0.0013(16) 0.0012(15) 0.0026(16)
C24 0.032(2) 0.068(4) 0.046(3) -0.006(2) 0.009(2) 0.015(2)
F7 0.175(8) 0.040(3) 0.135(7) 0.000 0.097(6) 0.000
C23 0.029(2) 0.069(4) 0.045(3) 0.001(2) 0.007(2) -0.001(2)
C25 0.039(2) 0.038(3) 0.037(2) -0.001(2) -0.0002(19) 0.003(2)
C28 0.085(5) 0.131(8) 0.082(5) 0.077(6) 0.052(4) 0.056(5)
C27 0.054(3) 0.080(5) 0.032(3) 0.020(3) 0.009(2) 0.023(3)
C9 0.081(5) 0.092(6) 0.062(4) -0.045(4) -0.018(4) 0.001(4)
C8 0.111(7) 0.133(9) 0.040(4) -0.042(5) -0.004(4) 0.006(6)
C7 0.097(6) 0.117(7) 0.034(3) -0.023(4) 0.017(3) 0.016(5)
Cl1 0.0966(15) 0.0895(16) 0.1049(16) -0.0034(13) 0.0454(13) 0.0008(12)
Cl2 0.0976(18) 0.117(2) 0.170(3) -0.021(2) 0.0576(19) 0.0088(16)
C29 0.108(6) 0.076(5) 0.069(5) -0.008(4) 0.032(5) -0.026(5)

loop_
_atom_type_symbol
_atom_type_description
_atom_type_scat_dispersion_real
_atom_type_scat_dispersion_imag
_atom_type_scat_source
C C 0.0181 0.0091 'International Tables Vol C Tables 4.2.6.8 and 6.1.1.4'
H H 0.0000 0.0000 'International Tables Vol C Tables 4.2.6.8 and 6.1.1.4'
O O 0.0492 0.0322 'International Tables Vol C Tables 4.2.6.8 and 6.1.1.4'
F F 0.0727 0.0534 'International Tables Vol C Tables 4.2.6.8 and 6.1.1.4'
P P 0.2955 0.4335 'International Tables Vol C Tables 4.2.6.8 and 6.1.1.4'
S S 0.3331 0.5567 'International Tables Vol C Tables 4.2.6.8 and 6.1.1.4'
Ru Ru 0.0552 3.2960 'International Tables Vol C Tables 4.2.6.8 and 6.1.1.4'
N N 0.0311 0.0180 'International Tables Vol C Tables 4.2.6.8 and 6.1.1.4'
Cl Cl 0.3639 0.7018 'International Tables Vol C Tables 4.2.6.8 and 6.1.1.4'

loop_
_geom_angle_atom_site_label_1
_geom_angle_atom_site_label_2
_geom_angle_atom_site_label_3
_geom_angle
_geom_angle_site_symmetry_1
_geom_angle_site_symmetry_3
N4 Ru1 S1 171.01(11) . .
N3 Ru1 N4 78.45(14) . .
N3 Ru1 S1 95.70(10) . .
N2 Ru1 N4 92.50(16) . .
N2 Ru1 N3 170.67(16) . .
N2 Ru1 N1 79.79(17) . .
N2 Ru1 S1 93.55(13) . .
N2 Ru1 O1 93.56(16) . .
N1 Ru1 N4 88.75(15) . .
N1 Ru1 N3 97.53(14) . .
N1 Ru1 S1 98.86(11) . .
N1 Ru1 O1 172.62(15) . .
O1 Ru1 N4 88.36(13) . .
O1 Ru1 N3 88.54(12) . .
O1 Ru1 S1 84.64(9) . .
F1 P1 F1 179.0(5) . 2_455
F2 P1 F1 91.0(2) . 2_455
F2 P1 F1 91.0(2) 2_455 .
F2 P1 F1 88.3(2) . .
F2 P1 F1 88.3(2) 2_455 2_455
F2 P1 F2 89.3(4) . 2_455
F3 P1 F1 90.1(4) 2_455 .
F3 P1 F1 90.5(4) . .
F3 P1 F1 90.1(4) . 2_455
F3 P1 F1 90.5(4) 2_455 2_455
F3 P1 F2 88.6(3) 2_455 2_455
F3 P1 F2 88.6(3) . .
F3 P1 F2 177.3(4) . 2_455
F3 P1 F2 177.3(4) 2_455 .
F3 P1 F3 93.6(5) 2_455 .
C20 N4 Ru1 127.5(3) . .
C20 N4 C16 117.2(4) . .
C16 N4 Ru1 115.2(3) . .
C15 N3 Ru1 114.7(3) . .
C11 N3 Ru1 127.5(3) . .
C11 N3 C15 117.6(3) . .
C6 N2 Ru1 115.8(4) . .
C10 N2 Ru1 126.5(4) . .
C10 N2 C6 117.6(5) . .
C5 N1 Ru1 114.6(4) . .
C1 N1 Ru1 126.2(3) . .
C1 N1 C5 119.1(4) . .
C13 C14 C15 120.1(5) . .
N1 C5 C4 120.4(6) . .
N1 C5 C6 115.3(4) . .
C4 C5 C6 124.3(5) . .
C13 C12 C11 119.5(5) . .
N1 C1 C2 122.0(5) . .
N3 C15 C14 121.2(4) . .
N3 C15 C16 115.9(3) . .
C14 C15 C16 122.9(4) . .
C12 C13 C14 118.2(4) . .
N4 C20 C19 123.4(5) . .
C16 C17 C18 119.3(5) . .
N4 C16 C15 115.1(4) . .
N4 C16 C17 122.5(5) . .
C17 C16 C15 122.4(4) . .
C19 C18 C17 118.8(5) . .
C20 C19 C18 118.8(5) . .
C3 C4 C5 120.2(6) . .
N3 C11 C12 123.1(4) . .
C3 C2 C1 119.0(6) . .
C4 C3 C2 119.4(5) . .
O2 S1 Ru1 122.52(15) . .
O2 S1 C26 109.5(2) . .
O2 S1 C27 104.5(3) . .
C26 S1 Ru1 100.07(16) . .
C26 S1 C27 101.6(3) . .
C27 S1 Ru1 116.5(2) . .
N2 C6 C5 114.2(4) . .
N2 C6 C7 120.6(7) . .
C7 C6 C5 125.2(6) . .
N2 C10 C9 122.7(8) . .
C21 O1 Ru1 116.5(3) . .
F5 P2 F6 89.6(2) . 2_454
F5 P2 F6 89.6(2) . .
F4 P2 F5 90.0(2) 2_454 .
F4 P2 F5 90.0(2) . .
F4 P2 F4 179.9(5) . 2_454
F4 P2 F6 90.2(2) . .
F4 P2 F6 89.8(2) . 2_454
F4 P2 F6 89.8(2) 2_454 .
F4 P2 F6 90.2(2) 2_454 2_454
F6 P2 F6 179.1(4) 2_454 .
F7 P2 F5 180.000(4) . .
F7 P2 F4 90.0(2) . .
F7 P2 F4 90.0(2) . 2_454
F7 P2 F6 90.4(2) . 2_454
F7 P2 F6 90.4(2) . .
C23 C22 C21 120.0(6) . .
O1 C21 C22 120.6(5) . .
O1 C21 C26 122.7(4) . .
C26 C21 C22 116.7(5) . .
C21 C26 S1 115.4(3) . .
C21 C26 C25 122.7(4) . .
C25 C26 S1 121.9(4) . .
C25 C24 C23 119.4(5) . .
C22 C23 C24 122.2(5) . .
C24 C25 C26 118.9(5) . .
C28 C27 S1 109.7(5) . .
C8 C9 C10 119.0(8) . .
C9 C8 C7 120.5(6) . .
C8 C7 C6 119.6(8) . .
Cl1 C29 Cl2 113.0(5) . .

loop_
_geom_bond_atom_site_label_1
_geom_bond_atom_site_label_2
_geom_bond_distance
_geom_bond_site_symmetry_2
Ru1 N4 2.100(4) .
Ru1 N3 2.091(3) .
Ru1 N2 2.023(4) .
Ru1 N1 2.048(4) .
Ru1 S1 2.2362(11) .
Ru1 O1 2.079(3) .
P1 F1 1.603(5) 2_455
P1 F1 1.603(5) .
P1 F2 1.583(4) 2_455
P1 F2 1.583(4) .
P1 F3 1.583(4) 2_455
P1 F3 1.583(4) .
N4 C20 1.340(7) .
N4 C16 1.360(6) .
N3 C15 1.363(5) .
N3 C11 1.328(6) .
N2 C6 1.382(8) .
N2 C10 1.358(8) .
N1 C5 1.373(6) .
N1 C1 1.343(7) .
C14 C15 1.388(6) .
C14 C13 1.375(8) .
C5 C4 1.388(7) .
C5 C6 1.456(9) .
C12 C13 1.365(8) .
C12 C11 1.386(6) .
C1 C2 1.393(7) .
C15 C16 1.475(6) .
C20 C19 1.375(8) .
C17 C16 1.371(6) .
C17 C18 1.386(8) .
C18 C19 1.380(9) .
C4 C3 1.375(11) .
C2 C3 1.378(10) .
F5 P2 1.580(7) .
S1 O2 1.481(4) .
S1 C26 1.762(5) .
S1 C27 1.808(6) .
C6 C7 1.392(8) .
C10 C9 1.377(9) .
O1 C21 1.314(5) .
P2 F4 1.578(3) 2_454
P2 F4 1.578(3) .
P2 F6 1.597(4) 2_454
P2 F6 1.597(4) .
P2 F7 1.555(7) .
C22 C21 1.420(6) .
C22 C23 1.375(8) .
C21 C26 1.402(7) .
C26 C25 1.403(7) .
C24 C23 1.390(9) .
C24 C25 1.379(8) .
C28 C27 1.543(10) .
C9 C8 1.359(14) .
C8 C7 1.366(14) .
Cl1 C29 1.683(10) .
Cl2 C29 1.772(10) .
